data_1514139
loop_
_publ_author_name
'Manna, Madhu Sudan'
'Mukherjee, Santanu'

_publ_section_title
;
 Remarkable influence of secondary catalyst site on enantioselective
 desymmetrization of cyclopentenedione
;
_journal_issue 4
_journal_name_full 'Chemical Science'
_journal_page_first 1627
_journal_paper_doi 10.1039/c3sc53102c
_journal_volume 5
_journal_year 2014
_chemical_absolute_configuration rm
_chemical_formula_moiety 'C17 H18 O2'
_chemical_formula_sum 'C17 H18 O2'
_chemical_formula_weight 254.31
_chemical_name_systematic
;
 ?
;
_space_group_crystal_system orthorhombic
_space_group_IT_number 19
_space_group_name_Hall 'P 2ac 2ab'
_space_group_name_H-M_alt 'P 21 21 21'
_symmetry_space_group_name_Hall 'P 2ac 2ab'
_symmetry_space_group_name_H-M 'P 21 21 21'
_atom_sites_solution_hydrogens geom
_audit_creation_method SHELXL-2013
_cell_angle_alpha 90
_cell_angle_beta 90
_cell_angle_gamma 90
_cell_formula_units_Z 4
_cell_length_a 6.569(8)
_cell_length_b 13.286(17)
_cell_length_c 17.05(2)
_cell_measurement_reflns_used 3722
_cell_measurement_temperature 296(2)
_cell_measurement_theta_max 20.16
_cell_measurement_theta_min 2.84
_cell_volume 1488(3)
_computing_cell_refinement 'Bruker SAINT'
_computing_data_collection 'Bruker APEX2'
_computing_data_reduction 'Bruker SAINT'
_computing_molecular_graphics 'Bruker SHELXTL'
_computing_publication_material 'Bruker SHELXTL'
_computing_structure_refinement 'SHELXL-97 (Sheldrick, 2008)'
_computing_structure_solution 'SHELXS-97 (Sheldrick, 2008)'
_diffrn_ambient_temperature 296(2)
_diffrn_detector_area_resol_mean 18.4
_diffrn_measured_fraction_theta_full 0.998
_diffrn_measured_fraction_theta_max 0.998
_diffrn_measurement_device_type 'Bruker APEX-II CCD'
_diffrn_measurement_method '\f and \w scans'
_diffrn_radiation_monochromator graphite
_diffrn_radiation_probe x-ray
_diffrn_radiation_source 'sealed tube'
_diffrn_radiation_type MoK\a
_diffrn_radiation_wavelength 0.71073
_diffrn_reflns_av_R_equivalents 0.0507
_diffrn_reflns_av_unetI/netI 0.0338
_diffrn_reflns_Laue_measured_fraction_full 0.999
_diffrn_reflns_Laue_measured_fraction_max 1.001
_diffrn_reflns_limit_h_max 8
_diffrn_reflns_limit_h_min -8
_diffrn_reflns_limit_k_max 16
_diffrn_reflns_limit_k_min -16
_diffrn_reflns_limit_l_max 21
_diffrn_reflns_limit_l_min -21
_diffrn_reflns_number 19145
_diffrn_reflns_point_group_measured_fraction_full 0.998
_diffrn_reflns_point_group_measured_fraction_max 0.998
_diffrn_reflns_theta_full 25.242
_diffrn_reflns_theta_max 25.980
_diffrn_reflns_theta_min 1.943
_exptl_absorpt_coefficient_mu 0.073
_exptl_absorpt_correction_T_max 0.985
_exptl_absorpt_correction_T_min 0.981
_exptl_absorpt_correction_type multi-scan
_exptl_absorpt_process_details sadabs
_exptl_crystal_colour yellow
_exptl_crystal_density_diffrn 1.134
_exptl_crystal_description Block
_exptl_crystal_F_000 544
_exptl_crystal_size_max 0.26
_exptl_crystal_size_mid 0.24
_exptl_crystal_size_min 0.21
_refine_diff_density_max 0.125
_refine_diff_density_min -0.159
_refine_diff_density_rms 0.038
_refine_ls_abs_structure_details
;
 Flack x determined using 709 quotients [(I+)-(I-)]/[(I+)+(I-)]
 (Parsons and Flack (2004), Acta Cryst. A60, s61).
;
_refine_ls_abs_structure_Flack -0.01(8)
_refine_ls_extinction_method none
_refine_ls_goodness_of_fit_ref 0.909
_refine_ls_hydrogen_treatment constr
_refine_ls_matrix_type full
_refine_ls_number_parameters 175
_refine_ls_number_reflns 2919
_refine_ls_number_restraints 0
_refine_ls_restrained_S_all 0.909
_refine_ls_R_factor_all 0.0696
_refine_ls_R_factor_gt 0.0453
_refine_ls_shift/su_max 0.000
_refine_ls_shift/su_mean 0.000
_refine_ls_structure_factor_coef Fsqd
_refine_ls_weighting_details
;
 w=1/[\s^2^(Fo^2^)+(0.1000P)^2^]
 where P=(Fo^2^+2Fc^2^)/3
;
_refine_ls_weighting_scheme calc
_refine_ls_wR_factor_gt 0.1209
_refine_ls_wR_factor_ref 0.1392
_reflns_Friedel_coverage 0.714
_reflns_Friedel_fraction_full 1.000
_reflns_Friedel_fraction_max 1.000
_reflns_number_gt 2097
_reflns_number_total 2919
_reflns_threshold_expression 'I > 2\s(I)'
_cod_data_source_file c3sc53102c4.cif
_cod_data_source_block 5
_cod_original_cell_volume 1489(3)
_cod_database_code 1514139
_shelx_space_group_comment
;
The symmetry employed for this shelxl refinement is uniquely defined
by the following loop, which should always be used as a source of
symmetry information in preference to the above space-group names.
They are only intended as comments.
;
_shelxl_version_number 2013-2

loop_
_space_group_symop_operation_xyz
'x, y, z'
'x+1/2, -y+1/2, -z'
'-x, y+1/2, -z+1/2'
'-x+1/2, -y, z+1/2'

loop_
_atom_site_label
_atom_site_type_symbol
_atom_site_fract_x
_atom_site_fract_y
_atom_site_fract_z
_atom_site_U_iso_or_equiv
_atom_site_adp_type
_atom_site_occupancy
_atom_site_site_symmetry_order
_atom_site_calc_flag
_atom_site_refinement_flags_posn
_atom_site_refinement_flags_adp
C1 C 1.2943(5) 2.1054(3) 1.8264(2) 0.0776(9) Uani 1 1 d . .
H1 H 1.3669 2.1034 1.7796 0.093 Uiso 1 1 calc R U
O2 O 1.3862(3) 1.92692(19) 1.68085(15) 0.0839(8) Uani 1 1 d . .
C2 C 1.2759(9) 2.1513(3) 1.9611(3) 0.1139(19) Uani 1 1 d . .
H2 H 1.3324 2.1817 2.0052 0.137 Uiso 1 1 calc R U
C3 C 1.3817(8) 2.1494(3) 1.8914(3) 0.1051(15) Uani 1 1 d . .
H3 H 1.5111 2.1775 1.8882 0.126 Uiso 1 1 calc R U
C4 C 1.0977(5) 2.0636(2) 1.82916(18) 0.0576(7) Uani 1 1 d . .
C5 C 0.9998(5) 2.0192(2) 1.75720(16) 0.0604(7) Uani 1 1 d . .
H5A H 1.0407 2.0590 1.7122 0.073 Uiso 1 1 calc R U
H5B H 0.8534 2.0258 1.7625 0.073 Uiso 1 1 calc R U
C6 C 1.0495(4) 1.9059(2) 1.73927(15) 0.0506(7) Uani 1 1 d . .
C7 C 0.9971(4) 1.8358(2) 1.80732(15) 0.0472(6) Uani 1 1 d . .
C8 C 1.1851(3) 1.77773(18) 1.83240(13) 0.0424(6) Uani 1 1 d . .
C9 C 1.1951(4) 1.69945(18) 1.89372(14) 0.0466(6) Uani 1 1 d . .
C10 C 1.0318(5) 1.6797(2) 1.93829(15) 0.0556(7) Uani 1 1 d . .
H10 H 0.9162 1.7186 1.9297 0.067 Uiso 1 1 calc R U
C11 C 1.0192(6) 1.6001(3) 2.00106(19) 0.0800(10) Uani 1 1 d . .
H11A H 1.0089 1.6318 2.0515 0.120 Uiso 1 1 calc R U
H11B H 1.1393 1.5590 1.9994 0.120 Uiso 1 1 calc R U
H11C H 0.9014 1.5589 1.9922 0.120 Uiso 1 1 calc R U
C12 C 1.0879(10) 2.1084(3) 1.9651(2) 0.1060(15) Uani 1 1 d . .
H12 H 1.0186 2.1083 2.0126 0.127 Uiso 1 1 calc R U
C13 C 0.9973(7) 2.0647(3) 1.89980(19) 0.0776(10) Uani 1 1 d . .
H13 H 0.8684 2.0362 1.9039 0.093 Uiso 1 1 calc R U
C14 C 1.2775(4) 1.8866(2) 1.72985(16) 0.0560(7) Uani 1 1 d . .
C15 C 1.3407(4) 1.8095(2) 1.78662(16) 0.0537(7) Uani 1 1 d . .
H15 H 1.4731 1.7852 1.7907 0.064 Uiso 1 1 calc R U
C16 C 1.3958(5) 1.6442(3) 1.9033(2) 0.0702(9) Uani 1 1 d . .
H16A H 1.5060 1.6916 1.9011 0.105 Uiso 1 1 calc R U
H16B H 1.4107 1.5958 1.8620 0.105 Uiso 1 1 calc R U
H16C H 1.3976 1.6102 1.9530 0.105 Uiso 1 1 calc R U
O16 O 0.8259(3) 1.82823(18) 1.83450(13) 0.0763(7) Uani 1 1 d . .
C17 C 0.9323(5) 1.8717(3) 1.66585(17) 0.0692(8) Uani 1 1 d . .
H17A H 0.9628 1.9161 1.6230 0.104 Uiso 1 1 calc R U
H17B H 0.7887 1.8733 1.6764 0.104 Uiso 1 1 calc R U
H17C H 0.9722 1.8044 1.6524 0.104 Uiso 1 1 calc R U

loop_
_atom_site_aniso_label
_atom_site_aniso_U_11
_atom_site_aniso_U_22
_atom_site_aniso_U_33
_atom_site_aniso_U_23
_atom_site_aniso_U_13
_atom_site_aniso_U_12
C1 0.079(2) 0.063(2) 0.090(2) 0.0033(19) -0.003(2) -0.0012(18)
O2 0.0731(14) 0.0899(16) 0.0889(17) 0.0257(14) 0.0301(13) -0.0049(12)
C2 0.182(6) 0.063(3) 0.097(3) 0.002(2) -0.063(4) 0.005(3)
C3 0.099(3) 0.074(3) 0.143(4) -0.006(3) -0.043(3) 0.000(2)
C4 0.0678(17) 0.0428(14) 0.0621(17) 0.0098(13) 0.0010(15) 0.0081(13)
C5 0.0634(17) 0.0620(17) 0.0559(16) 0.0099(13) -0.0013(14) 0.0085(14)
C6 0.0495(15) 0.0560(16) 0.0464(14) 0.0104(12) -0.0006(11) -0.0008(12)
C7 0.0379(13) 0.0517(15) 0.0520(14) 0.0056(11) 0.0003(11) -0.0040(11)
C8 0.0384(11) 0.0440(13) 0.0447(12) -0.0030(11) -0.0016(11) -0.0040(10)
C9 0.0515(14) 0.0417(14) 0.0467(13) -0.0029(11) -0.0070(12) 0.0000(11)
C10 0.0631(17) 0.0541(17) 0.0497(14) 0.0035(12) -0.0010(13) -0.0004(14)
C11 0.105(3) 0.071(2) 0.0634(18) 0.0177(16) 0.005(2) -0.0041(19)
C12 0.191(5) 0.067(2) 0.059(2) 0.0023(18) 0.001(3) 0.013(3)
C13 0.105(3) 0.061(2) 0.068(2) 0.0027(17) 0.009(2) 0.0040(19)
C14 0.0526(17) 0.0563(17) 0.0592(16) 0.0031(14) 0.0096(13) -0.0066(13)
C15 0.0390(13) 0.0615(17) 0.0606(15) 0.0005(13) 0.0044(12) 0.0033(12)
C16 0.0670(19) 0.0651(19) 0.078(2) 0.0092(17) -0.0022(16) 0.0143(15)
O16 0.0407(10) 0.1035(17) 0.0846(14) 0.0365(13) 0.0095(11) 0.0057(11)
C17 0.0759(19) 0.079(2) 0.0530(16) 0.0033(16) -0.0100(15) -0.0073(17)

loop_
_atom_type_symbol
_atom_type_description
_atom_type_scat_dispersion_real
_atom_type_scat_dispersion_imag
_atom_type_scat_source
C C 0.0033 0.0016 'International Tables Vol C Tables 4.2.6.8 and 6.1.1.4'
O O 0.0106 0.0060 'International Tables Vol C Tables 4.2.6.8 and 6.1.1.4'
H H 0.0000 0.0000 'International Tables Vol C Tables 4.2.6.8 and 6.1.1.4'

loop_
_geom_angle_atom_site_label_1
_geom_angle_atom_site_label_2
_geom_angle_atom_site_label_3
_geom_angle
C3 C1 C4 121.5(4)
C3 C1 H1 119.3
C4 C1 H1 119.3
C12 C2 C3 119.5(4)
C12 C2 H2 120.2
C3 C2 H2 120.2
C2 C3 C1 119.5(5)
C2 C3 H3 120.3
C1 C3 H3 120.3
C13 C4 C1 117.8(3)
C13 C4 C5 120.9(3)
C1 C4 C5 121.3(3)
C4 C5 C6 116.5(2)
C4 C5 H5A 108.2
C6 C5 H5A 108.2
C4 C5 H5B 108.2
C6 C5 H5B 108.2
H5A C5 H5B 107.3
C7 C6 C14 101.5(2)
C7 C6 C17 109.0(2)
C14 C6 C17 110.8(3)
C7 C6 C5 112.9(2)
C14 C6 C5 112.6(2)
C17 C6 C5 109.7(2)
O16 C7 C8 126.9(2)
O16 C7 C6 123.1(2)
C8 C7 C6 109.9(2)
C15 C8 C9 126.5(2)
C15 C8 C7 107.1(2)
C9 C8 C7 126.4(2)
C10 C9 C8 120.3(2)
C10 C9 C16 122.6(3)
C8 C9 C16 117.1(2)
C9 C10 C11 125.7(3)
C9 C10 H10 117.1
C11 C10 H10 117.1
C10 C11 H11A 109.5
C10 C11 H11B 109.5
H11A C11 H11B 109.5
C10 C11 H11C 109.5
H11A C11 H11C 109.5
H11B C11 H11C 109.5
C2 C12 C13 121.6(4)
C2 C12 H12 119.2
C13 C12 H12 119.2
C4 C13 C12 120.1(4)
C4 C13 H13 120.0
C12 C13 H13 120.0
O2 C14 C15 126.2(3)
O2 C14 C6 124.8(3)
C15 C14 C6 108.9(2)
C8 C15 C14 112.6(3)
C8 C15 H15 123.7
C14 C15 H15 123.7
C9 C16 H16A 109.5
C9 C16 H16B 109.5
H16A C16 H16B 109.5
C9 C16 H16C 109.5
H16A C16 H16C 109.5
H16B C16 H16C 109.5
C6 C17 H17A 109.5
C6 C17 H17B 109.5
H17A C17 H17B 109.5
C6 C17 H17C 109.5
H17A C17 H17C 109.5
H17B C17 H17C 109.5

loop_
_geom_bond_atom_site_label_1
_geom_bond_atom_site_label_2
_geom_bond_distance
C1 C3 1.379(6)
C1 C4 1.407(5)
C1 H1 0.9300
O2 C14 1.222(4)
C2 C12 1.362(7)
C2 C3 1.378(7)
C2 H2 0.9300
C3 H3 0.9300
C4 C13 1.373(5)
C4 C5 1.506(4)
C5 C6 1.570(5)
C5 H5A 0.9700
C5 H5B 0.9700
C6 C7 1.527(4)
C6 C14 1.528(5)
C6 C17 1.539(4)
C7 O16 1.221(3)
C7 C8 1.518(4)
C8 C15 1.354(4)
C8 C9 1.476(4)
C9 C10 1.340(4)
C9 C16 1.518(4)
C10 C11 1.507(4)
C10 H10 0.9300
C11 H11A 0.9600
C11 H11B 0.9600
C11 H11C 0.9600
C12 C13 1.389(6)
C12 H12 0.9300
C13 H13 0.9300
C14 C15 1.470(4)
C15 H15 0.9300
C16 H16A 0.9600
C16 H16B 0.9600
C16 H16C 0.9600
C17 H17A 0.9600
C17 H17B 0.9600
C17 H17C 0.9600

loop_
_geom_torsion_atom_site_label_1
_geom_torsion_atom_site_label_2
_geom_torsion_atom_site_label_3
_geom_torsion_atom_site_label_4
_geom_torsion
C12 C2 C3 C1 1.0(6)
C4 C1 C3 C2 0.9(6)
C3 C1 C4 C13 -2.2(5)
C3 C1 C4 C5 177.7(3)
C13 C4 C5 C6 -93.9(4)
C1 C4 C5 C6 86.2(3)
C4 C5 C6 C7 56.3(3)
C4 C5 C6 C14 -57.9(3)
C4 C5 C6 C17 178.1(3)
C14 C6 C7 O16 179.6(3)
C17 C6 C7 O16 -63.4(4)
C5 C6 C7 O16 58.8(4)
C14 C6 C7 C8 -2.0(3)
C17 C6 C7 C8 115.0(3)
C5 C6 C7 C8 -122.8(2)
O16 C7 C8 C15 179.8(3)
C6 C7 C8 C15 1.4(3)
O16 C7 C8 C9 1.2(4)
C6 C7 C8 C9 -177.1(2)
C15 C8 C9 C10 175.7(3)
C7 C8 C9 C10 -6.0(4)
C15 C8 C9 C16 -4.1(4)
C7 C8 C9 C16 174.2(2)
C8 C9 C10 C11 178.1(3)
C16 C9 C10 C11 -2.1(5)
C3 C2 C12 C13 -1.7(6)
C1 C4 C13 C12 1.6(5)
C5 C4 C13 C12 -178.3(3)
C2 C12 C13 C4 0.3(6)
C7 C6 C14 O2 179.5(3)
C17 C6 C14 O2 63.9(4)
C5 C6 C14 O2 -59.5(4)
C7 C6 C14 C15 1.9(3)
C17 C6 C14 C15 -113.8(3)
C5 C6 C14 C15 122.9(3)
C9 C8 C15 C14 178.4(2)
C7 C8 C15 C14 -0.2(3)
O2 C14 C15 C8 -178.8(3)
C6 C14 C15 C8 -1.2(3)
